data_7119783
loop_
_publ_author_name
'Nakagawa, Yoko'
'Chanthamath, Soda'
'Fujisawa, Ikuhide'
'Shibatomi, Kazutaka'
'Iwasa, Seiji'

_publ_section_title
;
 Ru(ii)-Pheox-catalyzed Si-H insertion reaction: construction of
 enantioenriched carbon and silicon centers.
;
_journal_issue 26
_journal_name_full 'Chemical communications (Cambridge, England)'
_journal_page_first 3753
_journal_page_last 3756
_journal_paper_doi 10.1039/c7cc01070b
_journal_volume 53
_journal_year 2017
_chemical_absolute_configuration ad
_chemical_formula_sum 'C33 H32 O2 Si'
_chemical_formula_weight 488.68
_chemical_name_systematic
;
 ?
;
_space_group_IT_number 19
_symmetry_cell_setting orthorhombic
_symmetry_Int_Tables_number 19
_symmetry_space_group_name_Hall 'P 2ac 2ab'
_symmetry_space_group_name_H-M 'P 21 21 21'
_atom_sites_solution_hydrogens mixed
_atom_sites_solution_primary direct
_atom_sites_solution_secondary difmap
_audit_creation_method SHELXL-97
_audit_update_record
;
2016-11-30 deposited with the CCDC.
2017-03-08 downloaded from the CCDC.
;
_cell_angle_alpha 90.00
_cell_angle_beta 90.00
_cell_angle_gamma 90.00
_cell_formula_units_Z 4
_cell_length_a 7.8733(3)
_cell_length_b 11.1819(4)
_cell_length_c 29.7290(11)
_cell_measurement_reflns_used 12433
_cell_measurement_temperature 120
_cell_measurement_theta_max 28.6401
_cell_measurement_theta_min 3.2911
_cell_volume 2617.30(17)
_computing_cell_refinement 'CrystalClear (Rigaku/MSC Inc., 2006)'
_computing_data_collection 'CrystalClear (Rigaku/MSC Inc., 2006)'
_computing_data_reduction 'CrystalClear (Rigaku/MSC Inc., 2006)'
_computing_molecular_graphics 'Yadokari-XG 2009 (Wakita Nemoto et al., 2009)'
_computing_publication_material 'Yadokari-XG 2009 (Wakita,Nemoto et al., 2009)'
_computing_structure_refinement 'SHELXL-97 (Sheldrick, 1997)'
_computing_structure_solution 'SIR2004 (Burla, Caliandro et al., 2005)'
_diffrn_ambient_temperature 120
_diffrn_detector_area_resol_mean 14.7059
_diffrn_measured_fraction_theta_full 0.960
_diffrn_measured_fraction_theta_max 0.960
_diffrn_measurement_device_type
;
AFC7R, 4-circle diffractometer with Mercury CCD camera (Rigaku Corp.)
;
_diffrn_measurement_method
;
Oscillation method with Fine-Slice process
;
_diffrn_radiation_monochromator 'Graphite Monochromator'
_diffrn_radiation_probe x-ray
_diffrn_radiation_source 'Rotating Anode'
_diffrn_radiation_type MoK\a
_diffrn_radiation_wavelength 0.71069
_diffrn_reflns_av_R_equivalents 0.0281
_diffrn_reflns_av_sigmaI/netI 0.0225
_diffrn_reflns_limit_h_max 8
_diffrn_reflns_limit_h_min -10
_diffrn_reflns_limit_k_max 14
_diffrn_reflns_limit_k_min -14
_diffrn_reflns_limit_l_max 39
_diffrn_reflns_limit_l_min -39
_diffrn_reflns_number 37625
_diffrn_reflns_theta_full 28.50
_diffrn_reflns_theta_max 28.50
_diffrn_reflns_theta_min 2.28
_exptl_absorpt_coefficient_mu 0.118
_exptl_absorpt_correction_T_max 0.9852
_exptl_absorpt_correction_T_min 0.9637
_exptl_absorpt_correction_type numerical
_exptl_absorpt_process_details
;
CrystalClear-SM 1.3.6 SP3 r6 (Rigaku/MSC, Inc., 2006)
;
_exptl_crystal_colour Colorless
_exptl_crystal_density_diffrn 1.240
_exptl_crystal_density_method 'not measured'
_exptl_crystal_description Platelet
_exptl_crystal_F_000 1040
_exptl_crystal_size_max 0.50
_exptl_crystal_size_mid 0.20
_exptl_crystal_size_min 0.10
_refine_diff_density_max 0.551
_refine_diff_density_min -0.278
_refine_diff_density_rms 0.043
_refine_ls_abs_structure_details 'Flack H D (1983), Acta Cryst. A39, 876-881'
_refine_ls_abs_structure_Flack 0.03(10)
_refine_ls_extinction_method none
_refine_ls_goodness_of_fit_ref 1.054
_refine_ls_hydrogen_treatment mixed
_refine_ls_matrix_type full
_refine_ls_number_parameters 332
_refine_ls_number_reflns 6259
_refine_ls_number_restraints 0
_refine_ls_restrained_S_all 1.054
_refine_ls_R_factor_all 0.0404
_refine_ls_R_factor_gt 0.0382
_refine_ls_shift/su_max 0.001
_refine_ls_shift/su_mean 0.000
_refine_ls_structure_factor_coef Fsqd
_refine_ls_weighting_details 'calc w=1/[\s^2^(Fo^2^)+(0.0492P)^2^+0.8408P] where P=(Fo^2^+2Fc^2^)/3'
_refine_ls_weighting_scheme calc
_refine_ls_wR_factor_gt 0.0950
_refine_ls_wR_factor_ref 0.0969
_reflns_number_gt 5991
_reflns_number_total 6259
_reflns_threshold_expression >2sigma(I)
_cod_data_source_file c7cc01070b2.cif
_cod_data_source_block iw302bn8
_cod_depositor_comments
;
The following automatic conversions were performed:

'_exptl_absorpt_correction_type' value 'Numerical' changed to
'numerical' according to
/home/data/users/saulius/crontab/automatic-downloads/rss-feeds/RSC/lib/dictionaries/cif_core.dic
dictionary named 'cif_core.dic' version 2.4.2 from 2011-04-26.

Automatic conversion script
Id: cif_fix_values 4973 2017-02-22 13:04:09Z antanas 

 Adding full bibliography for 7119782--7119783.cif.
;
_cod_database_code 7119783

loop_
_symmetry_equiv_pos_as_xyz
'x, y, z'
'-x+1/2, -y, z+1/2'
'x+1/2, -y+1/2, -z'
'-x, y+1/2, -z+1/2'

loop_
_atom_site_label
_atom_site_type_symbol
_atom_site_fract_x
_atom_site_fract_y
_atom_site_fract_z
_atom_site_U_iso_or_equiv
_atom_site_adp_type
_atom_site_occupancy
_atom_site_symmetry_multiplicity
_atom_site_calc_flag
_atom_site_refinement_flags
C1 C 0.45051(19) 0.31528(14) 0.60538(6) 0.0213(3) Uani 1 1 d .
H1 H 0.3647 0.3413 0.6282 0.026 Uiso 1 1 calc R
C2 C 0.52350(18) 0.42775(14) 0.58534(5) 0.0198(3) Uani 1 1 d .
C3 C 0.3534(2) 0.24224(15) 0.56993(7) 0.0312(4) Uani 1 1 d .
H3 H 0.2687 0.2933 0.5553 0.047 Uiso 1 1 calc R
H3A H 0.2964 0.1747 0.5845 0.047 Uiso 1 1 calc R
H3B H 0.4333 0.2121 0.5473 0.047 Uiso 1 1 calc R
C4 C 0.7552(2) 0.13185(15) 0.59815(6) 0.0264(3) Uani 1 1 d .
H4 H 0.6851 0.0673 0.5841 0.032 Uiso 1 1 calc R
C5 C 0.8329(2) 0.20667(17) 0.55987(6) 0.0317(4) Uani 1 1 d .
H5 H 0.9033 0.2704 0.5727 0.047 Uiso 1 1 calc R
H5A H 0.7417 0.2421 0.5418 0.047 Uiso 1 1 calc R
H5B H 0.9031 0.1552 0.5408 0.047 Uiso 1 1 calc R
C6 C 0.8959(3) 0.07139(19) 0.62588(7) 0.0396(5) Uani 1 1 d .
H6 H 0.9640 0.0198 0.6063 0.059 Uiso 1 1 calc R
H6A H 0.8444 0.0231 0.6498 0.059 Uiso 1 1 calc R
H6B H 0.9690 0.1327 0.6393 0.059 Uiso 1 1 calc R
C7 C 0.4924(2) 0.11704(14) 0.67529(5) 0.0222(3) Uani 1 1 d .
C8 C 0.5053(2) 0.13303(16) 0.72200(6) 0.0262(3) Uani 1 1 d .
H8 H 0.5732 0.1963 0.7335 0.031 Uiso 1 1 calc R
C9 C 0.4202(2) 0.05766(17) 0.75192(6) 0.0317(4) Uani 1 1 d .
H9 H 0.4326 0.0687 0.7834 0.038 Uiso 1 1 calc R
C10 C 0.3178(2) -0.03310(17) 0.73565(6) 0.0323(4) Uani 1 1 d .
H10 H 0.2591 -0.0839 0.7560 0.039 Uiso 1 1 calc R
C11 C 0.3008(2) -0.05010(16) 0.68968(7) 0.0315(4) Uani 1 1 d .
H11 H 0.2291 -0.1116 0.6785 0.038 Uiso 1 1 calc R
C12 C 0.3890(2) 0.02308(15) 0.66000(6) 0.0269(3) Uani 1 1 d .
H12 H 0.3791 0.0092 0.6286 0.032 Uiso 1 1 calc R
C13 C 0.6243(2) 0.62528(13) 0.60167(5) 0.0195(3) Uani 1 1 d .
H13 H 0.7023 0.6076 0.5760 0.023 Uiso 1 1 calc R
C14 C 0.72914(19) 0.67255(13) 0.64076(5) 0.0204(3) Uani 1 1 d .
C15 C 0.6852(2) 0.77604(15) 0.66279(5) 0.0258(3) Uani 1 1 d .
H15 H 0.5908 0.8211 0.6524 0.031 Uiso 1 1 calc R
C16 C 0.7767(2) 0.81681(16) 0.70035(6) 0.0303(4) Uani 1 1 d .
H16 H 0.7441 0.8891 0.7148 0.036 Uiso 1 1 calc R
C17 C 0.9120(2) 0.75344(16) 0.71633(6) 0.0302(4) Uani 1 1 d .
H17 H 0.9721 0.7815 0.7420 0.036 Uiso 1 1 calc R
C18 C 0.9636(2) 0.64570(15) 0.69489(6) 0.0252(3) Uani 1 1 d .
C19 C 1.1017(2) 0.57675(18) 0.71136(6) 0.0318(4) Uani 1 1 d .
H19 H 1.1620 0.6033 0.7372 0.038 Uiso 1 1 calc R
C20 C 1.1495(2) 0.47300(18) 0.69076(6) 0.0325(4) Uani 1 1 d .
H20 H 1.2416 0.4277 0.7024 0.039 Uiso 1 1 calc R
C21 C 1.0615(2) 0.43300(17) 0.65208(6) 0.0293(4) Uani 1 1 d .
H21 H 1.0950 0.3608 0.6378 0.035 Uiso 1 1 calc R
C22 C 0.9280(2) 0.49798(15) 0.63505(6) 0.0242(3) Uani 1 1 d .
H22 H 0.8715 0.4708 0.6087 0.029 Uiso 1 1 calc R
C23 C 0.8733(2) 0.60529(14) 0.65621(5) 0.0215(3) Uani 1 1 d .
C24 C 0.48620(19) 0.70962(14) 0.58549(5) 0.0193(3) Uani 1 1 d .
C25 C 0.3214(2) 0.69929(15) 0.60095(5) 0.0232(3) Uani 1 1 d .
H25 H 0.2942 0.6389 0.6223 0.028 Uiso 1 1 calc R
C26 C 0.19258(19) 0.77731(16) 0.58551(6) 0.0252(3) Uani 1 1 d .
H26 H 0.0804 0.7697 0.5969 0.030 Uiso 1 1 calc R
C27 C 0.2281(2) 0.86346(15) 0.55440(6) 0.0250(3) Uani 1 1 d .
H27 H 0.1398 0.9140 0.5437 0.030 Uiso 1 1 calc R
C28 C 0.3964(2) 0.87819(13) 0.53780(5) 0.0208(3) Uani 1 1 d .
C29 C 0.4354(2) 0.96645(15) 0.50497(6) 0.0268(3) Uani 1 1 d .
H29 H 0.3474 1.0157 0.4933 0.032 Uiso 1 1 calc R
C30 C 0.5986(2) 0.98120(15) 0.48994(6) 0.0285(4) Uani 1 1 d .
H30 H 0.6229 1.0399 0.4678 0.034 Uiso 1 1 calc R
C31 C 0.7308(2) 0.90946(15) 0.50730(6) 0.0264(3) Uani 1 1 d .
H31 H 0.8441 0.9219 0.4974 0.032 Uiso 1 1 calc R
C32 C 0.6968(2) 0.82212(14) 0.53829(5) 0.0218(3) Uani 1 1 d .
H32 H 0.7870 0.7740 0.5494 0.026 Uiso 1 1 calc R
C33 C 0.52820(19) 0.80216(14) 0.55413(5) 0.0195(3) Uani 1 1 d .
Si1 Si 0.61307(5) 0.21979(4) 0.636903(15) 0.02110(10) Uani 1 1 d .
H1A H 0.706(2) 0.2983(17) 0.6641(6) 0.022(5) Uiso 1 1 d .
O1 O 0.55704(15) 0.44263(10) 0.54604(4) 0.0258(3) Uani 1 1 d .
O2 O 0.54905(14) 0.51261(10) 0.61731(4) 0.0208(2) Uani 1 1 d .

loop_
_atom_site_aniso_label
_atom_site_aniso_U_11
_atom_site_aniso_U_22
_atom_site_aniso_U_33
_atom_site_aniso_U_23
_atom_site_aniso_U_13
_atom_site_aniso_U_12
C1 0.0202(6) 0.0161(7) 0.0275(8) 0.0000(6) 0.0008(6) 0.0011(6)
C2 0.0181(6) 0.0178(7) 0.0235(7) 0.0005(6) -0.0037(6) 0.0025(6)
C3 0.0316(8) 0.0221(8) 0.0401(10) 0.0026(7) -0.0113(8) -0.0038(7)
C4 0.0287(8) 0.0219(8) 0.0286(9) 0.0006(6) 0.0052(7) 0.0019(7)
C5 0.0346(9) 0.0305(9) 0.0300(9) 0.0014(7) 0.0113(7) 0.0037(8)
C6 0.0333(9) 0.0360(10) 0.0495(12) 0.0113(9) 0.0091(9) 0.0149(8)
C7 0.0213(7) 0.0191(7) 0.0262(8) 0.0021(6) 0.0020(6) 0.0025(6)
C8 0.0269(7) 0.0256(8) 0.0261(8) -0.0036(7) 0.0000(6) 0.0007(7)
C9 0.0372(9) 0.0349(9) 0.0229(8) 0.0005(7) 0.0048(7) 0.0045(8)
C10 0.0351(9) 0.0298(9) 0.0319(9) 0.0061(7) 0.0111(8) 0.0021(8)
C11 0.0331(9) 0.0243(8) 0.0372(10) 0.0009(7) 0.0023(8) -0.0055(7)
C12 0.0319(8) 0.0238(8) 0.0249(8) -0.0017(6) 0.0014(7) -0.0023(7)
C13 0.0220(7) 0.0161(7) 0.0202(7) 0.0002(6) 0.0000(6) -0.0014(6)
C14 0.0243(7) 0.0179(7) 0.0189(7) 0.0020(6) -0.0008(6) -0.0028(6)
C15 0.0326(8) 0.0207(7) 0.0240(8) 0.0011(7) -0.0019(7) 0.0011(7)
C16 0.0416(9) 0.0215(8) 0.0277(9) -0.0035(7) -0.0021(8) -0.0023(7)
C17 0.0357(9) 0.0296(9) 0.0253(8) -0.0012(7) -0.0048(7) -0.0094(7)
C18 0.0239(7) 0.0286(8) 0.0231(8) 0.0048(7) 0.0001(6) -0.0047(7)
C19 0.0235(7) 0.0459(11) 0.0258(8) 0.0061(8) -0.0029(7) -0.0048(8)
C20 0.0199(7) 0.0436(11) 0.0339(9) 0.0110(8) 0.0009(7) 0.0050(7)
C21 0.0212(7) 0.0309(9) 0.0359(9) 0.0037(7) 0.0037(7) 0.0028(7)
C22 0.0206(7) 0.0250(8) 0.0270(8) 0.0017(7) 0.0010(6) -0.0015(6)
C23 0.0205(7) 0.0217(7) 0.0224(7) 0.0037(6) 0.0012(6) -0.0048(6)
C24 0.0229(7) 0.0183(7) 0.0166(7) -0.0009(6) -0.0016(6) -0.0004(6)
C25 0.0250(7) 0.0228(8) 0.0217(8) 0.0007(6) 0.0010(6) -0.0015(6)
C26 0.0196(6) 0.0267(8) 0.0293(8) -0.0025(7) 0.0017(6) -0.0006(7)
C27 0.0249(7) 0.0245(8) 0.0258(8) -0.0039(6) -0.0056(6) 0.0059(7)
C28 0.0265(7) 0.0173(7) 0.0187(7) -0.0028(6) -0.0038(6) -0.0008(6)
C29 0.0368(9) 0.0203(7) 0.0233(8) 0.0013(6) -0.0081(7) 0.0021(7)
C30 0.0421(10) 0.0222(8) 0.0213(8) 0.0047(6) -0.0007(7) -0.0044(8)
C31 0.0323(8) 0.0248(8) 0.0223(8) -0.0012(6) 0.0027(7) -0.0033(7)
C32 0.0257(7) 0.0195(7) 0.0201(7) -0.0012(6) -0.0006(6) -0.0019(6)
C33 0.0233(7) 0.0184(7) 0.0169(7) -0.0023(6) -0.0016(6) -0.0007(6)
Si1 0.02119(19) 0.0194(2) 0.0227(2) 0.00081(17) 0.00078(16) 0.00054(17)
O1 0.0331(6) 0.0238(6) 0.0206(6) 0.0001(5) -0.0009(5) -0.0006(5)
O2 0.0259(5) 0.0156(5) 0.0209(5) 0.0013(4) -0.0002(4) -0.0021(4)

loop_
_atom_type_symbol
_atom_type_description
_atom_type_scat_dispersion_real
_atom_type_scat_dispersion_imag
_atom_type_scat_source
C C 0.0033 0.0016 'International Tables Vol C Tables 4.2.6.8 and 6.1.1.4'
H H 0.0000 0.0000 'International Tables Vol C Tables 4.2.6.8 and 6.1.1.4'
O O 0.0106 0.0060 'International Tables Vol C Tables 4.2.6.8 and 6.1.1.4'
Si Si 0.0817 0.0704 'International Tables Vol C Tables 4.2.6.8 and 6.1.1.4'

loop_
_geom_angle_atom_site_label_1
_geom_angle_atom_site_label_2
_geom_angle_atom_site_label_3
_geom_angle
C2 C1 C3 111.24(13)
C2 C1 Si1 113.89(11)
C3 C1 Si1 111.85(11)
C2 C1 H1 106.4
C3 C1 H1 106.4
Si1 C1 H1 106.4
O1 C2 O2 123.20(14)
O1 C2 C1 125.49(15)
O2 C2 C1 111.30(13)
C1 C3 H3 109.5
C1 C3 H3A 109.5
H3 C3 H3A 109.5
C1 C3 H3B 109.5
H3 C3 H3B 109.5
H3A C3 H3B 109.5
C6 C4 C5 110.45(15)
C6 C4 Si1 109.24(13)
C5 C4 Si1 113.87(12)
C6 C4 H4 107.7
C5 C4 H4 107.7
Si1 C4 H4 107.7
C4 C5 H5 109.5
C4 C5 H5A 109.5
H5 C5 H5A 109.5
C4 C5 H5B 109.5
H5 C5 H5B 109.5
H5A C5 H5B 109.5
C4 C6 H6 109.5
C4 C6 H6A 109.5
H6 C6 H6A 109.5
C4 C6 H6B 109.5
H6 C6 H6B 109.5
H6A C6 H6B 109.5
C8 C7 C12 117.19(15)
C8 C7 Si1 119.14(13)
C12 C7 Si1 123.67(12)
C9 C8 C7 121.24(17)
C9 C8 H8 119.4
C7 C8 H8 119.4
C10 C9 C8 119.97(16)
C10 C9 H9 120.0
C8 C9 H9 120.0
C9 C10 C11 120.11(17)
C9 C10 H10 119.9
C11 C10 H10 119.9
C10 C11 C12 119.79(17)
C10 C11 H11 120.1
C12 C11 H11 120.1
C11 C12 C7 121.66(16)
C11 C12 H12 119.2
C7 C12 H12 119.2
O2 C13 C24 110.13(12)
O2 C13 C14 105.99(12)
C24 C13 C14 114.54(13)
O2 C13 H13 108.7
C24 C13 H13 108.7
C14 C13 H13 108.7
C15 C14 C23 119.17(15)
C15 C14 C13 121.37(14)
C23 C14 C13 119.41(14)
C14 C15 C16 121.54(16)
C14 C15 H15 119.2
C16 C15 H15 119.2
C17 C16 C15 120.56(16)
C17 C16 H16 119.7
C15 C16 H16 119.7
C16 C17 C18 120.45(16)
C16 C17 H17 119.8
C18 C17 H17 119.8
C19 C18 C17 121.60(16)
C19 C18 C23 119.22(16)
C17 C18 C23 119.18(15)
C20 C19 C18 121.17(17)
C20 C19 H19 119.4
C18 C19 H19 119.4
C19 C20 C21 119.92(16)
C19 C20 H20 120.0
C21 C20 H20 120.0
C22 C21 C20 120.42(17)
C22 C21 H21 119.8
C20 C21 H21 119.8
C21 C22 C23 121.02(16)
C21 C22 H22 119.5
C23 C22 H22 119.5
C22 C23 C18 118.22(15)
C22 C23 C14 122.69(14)
C18 C23 C14 119.07(15)
C25 C24 C33 119.60(14)
C25 C24 C13 121.05(14)
C33 C24 C13 119.34(13)
C24 C25 C26 120.93(15)
C24 C25 H25 119.5
C26 C25 H25 119.5
C27 C26 C25 120.58(15)
C27 C26 H26 119.7
C25 C26 H26 119.7
C26 C27 C28 120.49(15)
C26 C27 H27 119.8
C28 C27 H27 119.8
C29 C28 C27 121.28(15)
C29 C28 C33 119.37(15)
C27 C28 C33 119.35(14)
C30 C29 C28 120.65(16)
C30 C29 H29 119.7
C28 C29 H29 119.7
C29 C30 C31 120.24(15)
C29 C30 H30 119.9
C31 C30 H30 119.9
C32 C31 C30 120.49(16)
C32 C31 H31 119.8
C30 C31 H31 119.8
C31 C32 C33 121.05(15)
C31 C32 H32 119.5
C33 C32 H32 119.5
C32 C33 C28 118.12(14)
C32 C33 C24 122.90(14)
C28 C33 C24 118.98(14)
C7 Si1 C4 110.67(7)
C7 Si1 C1 107.52(7)
C4 Si1 C1 112.92(8)
C7 Si1 H1A 107.3(7)
C4 Si1 H1A 111.6(8)
C1 Si1 H1A 106.5(8)
C2 O2 C13 115.97(12)

loop_
_geom_bond_atom_site_label_1
_geom_bond_atom_site_label_2
_geom_bond_distance
C1 C2 1.506(2)
C1 C3 1.537(2)
C1 Si1 1.9121(16)
C1 H1 1.0000
C2 O1 1.2095(19)
C2 O2 1.3580(19)
C3 H3 0.9800
C3 H3A 0.9800
C3 H3B 0.9800
C4 C6 1.537(3)
C4 C5 1.539(2)
C4 Si1 1.8834(17)
C4 H4 1.0000
C5 H5 0.9800
C5 H5A 0.9800
C5 H5B 0.9800
C6 H6 0.9800
C6 H6A 0.9800
C6 H6B 0.9800
C7 C8 1.404(2)
C7 C12 1.405(2)
C7 Si1 1.8773(16)
C8 C9 1.397(3)
C8 H8 0.9500
C9 C10 1.383(3)
C9 H9 0.9500
C10 C11 1.386(3)
C10 H10 0.9500
C11 C12 1.389(2)
C11 H11 0.9500
C12 H12 0.9500
C13 O2 1.4680(18)
C13 C24 1.518(2)
C13 C14 1.520(2)
C13 H13 1.0000
C14 C15 1.374(2)
C14 C23 1.437(2)
C15 C16 1.405(2)
C15 H15 0.9500
C16 C17 1.365(3)
C16 H16 0.9500
C17 C18 1.422(2)
C17 H17 0.9500
C18 C19 1.420(2)
C18 C23 1.426(2)
C19 C20 1.365(3)
C19 H19 0.9500
C20 C21 1.415(3)
C20 H20 0.9500
C21 C22 1.374(2)
C21 H21 0.9500
C22 C23 1.422(2)
C22 H22 0.9500
C24 C25 1.382(2)
C24 C33 1.432(2)
C25 C26 1.414(2)
C25 H25 0.9500
C26 C27 1.364(2)
C26 H26 0.9500
C27 C28 1.424(2)
C27 H27 0.9500
C28 C29 1.421(2)
C28 C33 1.426(2)
C29 C30 1.370(3)
C29 H29 0.9500
C30 C31 1.412(3)
C30 H30 0.9500
C31 C32 1.369(2)
C31 H31 0.9500
C32 C33 1.426(2)
C32 H32 0.9500
Si1 H1A 1.401(19)

loop_
_geom_torsion_atom_site_label_1
_geom_torsion_atom_site_label_2
_geom_torsion_atom_site_label_3
_geom_torsion_atom_site_label_4
_geom_torsion
C3 C1 C2 O1 -24.4(2)
Si1 C1 C2 O1 103.13(16)
C3 C1 C2 O2 156.00(13)
Si1 C1 C2 O2 -76.50(14)
C12 C7 C8 C9 0.7(3)
Si1 C7 C8 C9 -178.94(13)
C7 C8 C9 C10 -1.5(3)
C8 C9 C10 C11 0.6(3)
C9 C10 C11 C12 1.0(3)
C10 C11 C12 C7 -1.8(3)
C8 C7 C12 C11 0.9(3)
Si1 C7 C12 C11 -179.42(14)
O2 C13 C14 C15 -113.47(15)
C24 C13 C14 C15 8.2(2)
O2 C13 C14 C23 64.02(17)
C24 C13 C14 C23 -174.35(13)
C23 C14 C15 C16 -0.8(2)
C13 C14 C15 C16 176.74(16)
C14 C15 C16 C17 -0.6(3)
C15 C16 C17 C18 0.7(3)
C16 C17 C18 C19 -178.70(17)
C16 C17 C18 C23 0.6(2)
C17 C18 C19 C20 179.47(17)
C23 C18 C19 C20 0.2(2)
C18 C19 C20 C21 0.5(3)
C19 C20 C21 C22 0.0(3)
C20 C21 C22 C23 -1.1(3)
C21 C22 C23 C18 1.8(2)
C21 C22 C23 C14 -176.85(15)
C19 C18 C23 C22 -1.3(2)
C17 C18 C23 C22 179.41(15)
C19 C18 C23 C14 177.39(14)
C17 C18 C23 C14 -1.9(2)
C15 C14 C23 C22 -179.39(15)
C13 C14 C23 C22 3.1(2)
C15 C14 C23 C18 2.0(2)
C13 C14 C23 C18 -175.55(14)
O2 C13 C24 C25 24.2(2)
C14 C13 C24 C25 -95.18(18)
O2 C13 C24 C33 -156.62(13)
C14 C13 C24 C33 84.05(17)
C33 C24 C25 C26 1.4(2)
C13 C24 C25 C26 -179.42(14)
C24 C25 C26 C27 1.0(3)
C25 C26 C27 C28 -1.6(2)
C26 C27 C28 C29 179.20(15)
C26 C27 C28 C33 -0.2(2)
C27 C28 C29 C30 178.72(16)
C33 C28 C29 C30 -1.9(2)
C28 C29 C30 C31 -0.7(3)
C29 C30 C31 C32 1.9(3)
C30 C31 C32 C33 -0.6(2)
C31 C32 C33 C28 -1.9(2)
C31 C32 C33 C24 178.11(15)
C29 C28 C33 C32 3.1(2)
C27 C28 C33 C32 -177.49(14)
C29 C28 C33 C24 -176.89(14)
C27 C28 C33 C24 2.5(2)
C25 C24 C33 C32 176.93(15)
C13 C24 C33 C32 -2.3(2)
C25 C24 C33 C28 -3.1(2)
C13 C24 C33 C28 177.67(13)
C8 C7 Si1 C4 124.00(14)
C12 C7 Si1 C4 -55.64(16)
C8 C7 Si1 C1 -112.25(14)
C12 C7 Si1 C1 68.12(15)
C6 C4 Si1 C7 -66.87(14)
C5 C4 Si1 C7 169.14(12)
C6 C4 Si1 C1 172.54(12)
C5 C4 Si1 C1 48.55(15)
C2 C1 Si1 C7 160.70(11)
C3 C1 Si1 C7 -72.10(13)
C2 C1 Si1 C4 -76.92(13)
C3 C1 Si1 C4 50.27(14)
O1 C2 O2 C13 -1.2(2)
C1 C2 O2 C13 178.43(12)
C24 C13 O2 C2 86.98(15)
C14 C13 O2 C2 -148.61(13)
